data_2310419
loop_
_publ_author_name
'Jost, K.H.'
'Worzala, H.'
'Thilo, E.'

_publ_section_title
;
 Die Struktur des As2 O5 (H2 O)1.6666
;
_journal_name_full 'Acta Crystallographica (1,1948-23,1967)'
_journal_page_first 808
_journal_page_last 813
_journal_volume 21
_journal_year 1966
_chemical_formula_sum 'As3 H5 O10'
_chemical_name_systematic 'H5 As3 O10'
_space_group_IT_number 2
_symmetry_space_group_name_Hall '-P 1'
_symmetry_space_group_name_H-M 'P -1'
_cell_angle_alpha 99.8
_cell_angle_beta 98
_cell_angle_gamma 99.7
_cell_formula_units_Z 1
_cell_length_a 7.27
_cell_length_b 5.7
_cell_length_c 4.67
_cell_volume 185.142
_citation_journal_id_ASTM ACCRA9
_cod_data_source_file Jost_ACCRA9_1966_1071.cif
_cod_data_source_block H5As3O10
_cod_original_cell_volume 185.1421
_cod_original_formula_sum 'H5 As3 O10'
_cod_database_code 2310419

loop_
_symmetry_equiv_pos_as_xyz
x,y,z
-x,-y,-z

loop_
_atom_site_label
_atom_site_type_symbol
_atom_site_fract_x
_atom_site_fract_y
_atom_site_fract_z
_atom_site_occupancy
_atom_site_U_iso_or_equiv
H3 H+1 0.1 0.848 0.773 1 0.0
O5 O-2 0.395 0.703 0.319 1 0.0
O4 O-2 0.396 0.245 0.194 1 0.0
H2 H+1 0 0.5 0 1 0.0
H1 H+1 0.361 0.85 0.4 1 0.0
As2 As+5 0.5 0.5 0.5 1 0.0
O3 O-2 0.285 0.441 0.676 1 0.0
As1 As+5 0.2318 0.2464 0.9013 1 0.0
O1 O-2 0.029 0.299 0.012 1 0.0
O2 O-2 0.193 0.96 0.697 1 0.0
